data_1540141
loop_
_publ_author_name
'Iglesias, J.E.'
'Pachali, K.E.'
'Steinfink, H.'

_publ_section_title
;
 Structural chemistry of Ba2CdS3, Ba2CdS3, BaCdS2, BaCu2S2 and BaCu2Se2
;
_journal_name_full 'Journal of Solid State Chemistry'
_journal_page_first 6
_journal_page_last 14
_journal_volume 9
_journal_year 1974
_chemical_formula_sum 'Ba Cu2 Se2'
_space_group_IT_number 62
_symmetry_space_group_name_Hall '-P 2ac 2n'
_symmetry_space_group_name_H-M 'P n m a'
_cell_angle_alpha 90
_cell_angle_beta 90
_cell_angle_gamma 90
_cell_formula_units_Z 4
_cell_length_a 9.5944
_cell_length_b 4.2142
_cell_length_c 10.7748
_cell_volume 435.654
_citation_journal_id_ASTM JSSCBI
_cod_data_source_file Iglesias_JSSCBI_1974_1663.cif
_cod_data_source_block Ba1Cu2Se2
_cod_original_cell_volume 435.6545
_cod_original_formula_sum 'Ba1 Cu2 Se2'
_cod_database_code 1540141

loop_
_symmetry_equiv_pos_as_xyz
x,y,z
-x+1/2,-y,z+1/2
x+1/2,-y+1/2,-z+1/2
-x,y+1/2,-z
-x,-y,-z
x-1/2,y,-z-1/2
-x-1/2,y-1/2,z-1/2
x,-y-1/2,z

loop_
_atom_site_label
_atom_site_type_symbol
_atom_site_fract_x
_atom_site_fract_y
_atom_site_fract_z
_atom_site_occupancy
_atom_site_U_iso_or_equiv
Cu1 Cu+1 0.0557 0.25 0.1098 1 0.0
Ba1 Ba+2 0.2591 0.75 0.3228 1 0.0
Se2 Se-2 0.1605 0.75 0.0386 1 0.0
Cu2 Cu+1 0.4203 0.75 0.0446 1 0.0
Se1 Se-2 0.4805 0.25 0.1697 1 0.0
